data_4508384
loop_
_publ_author_name
'Ivanova, Bojidarka'
'Spiteller, Michael'

_publ_section_title
;
 On the application of the organic barbiturates as NLO materials
;
_journal_name_full 'Crystal Growth and Design'
_journal_page_first 2470
_journal_page_last 2474
_journal_paper_doi 10.1021/cg100284r
_journal_volume 10
_journal_year 2010
_chemical_absolute_configuration rmad
_chemical_formula_moiety 'C11 H12 N2 O3, C4 H4 N2 O3'
_chemical_formula_sum 'C15 H16 N4 O6'
_chemical_formula_weight 348.32
_space_group_IT_number 4
_symmetry_cell_setting monoclinic
_symmetry_space_group_name_Hall 'P 2yb'
_symmetry_space_group_name_H-M 'P 1 21 1'
_atom_sites_solution_hydrogens geom
_atom_sites_solution_primary direct
_atom_sites_solution_secondary difmap
_audit_creation_method SHELXL-97
_cell_angle_alpha 90.00
_cell_angle_beta 105.688(4)
_cell_angle_gamma 90.00
_cell_formula_units_Z 2
_cell_length_a 8.9607(10)
_cell_length_b 6.8485(7)
_cell_length_c 12.9554(16)
_cell_measurement_temperature 300(2)
_cell_volume 765.42(15)
_computing_cell_refinement 'Bruker SAINT'
_computing_data_collection 'Bruker GIS'
_computing_data_reduction 'Bruker SAINT'
_computing_molecular_graphics 'Bruker APEX2'
_computing_structure_refinement 'SHELXL-97 (Sheldrick, 2008)'
_computing_structure_solution 'SHELXS-97 (Sheldrick, 2008)'
_diffrn_ambient_temperature 300(2)
_diffrn_measured_fraction_theta_full 0.995
_diffrn_measured_fraction_theta_max 0.995
_diffrn_measurement_device_type 'Bruker SMART X2S'
_diffrn_measurement_method '\w scans'
_diffrn_radiation_monochromator 'doubly curved silicon crystal'
_diffrn_radiation_source 'micro-focus sealed tube'
_diffrn_radiation_type MoK\a
_diffrn_radiation_wavelength 0.71073
_diffrn_reflns_av_R_equivalents 0.0237
_diffrn_reflns_av_sigmaI/netI 0.0371
_diffrn_reflns_limit_h_max 9
_diffrn_reflns_limit_h_min -10
_diffrn_reflns_limit_k_max 8
_diffrn_reflns_limit_k_min -7
_diffrn_reflns_limit_l_max 15
_diffrn_reflns_limit_l_min -15
_diffrn_reflns_number 4913
_diffrn_reflns_theta_full 25.03
_diffrn_reflns_theta_max 25.03
_diffrn_reflns_theta_min 1.63
_exptl_absorpt_coefficient_mu 0.119
_exptl_absorpt_correction_T_max 0.9942
_exptl_absorpt_correction_T_min 0.9891
_exptl_absorpt_correction_type multi-scan
_exptl_crystal_colour yellow
_exptl_crystal_density_diffrn 1.511
_exptl_crystal_density_method 'not measured'
_exptl_crystal_description plate
_exptl_crystal_F_000 280
_exptl_crystal_size_max 0.16
_exptl_crystal_size_mid 0.11
_exptl_crystal_size_min 0.07
_refine_diff_density_max 0.270
_refine_diff_density_min -0.202
_refine_diff_density_rms 0.076
_refine_ls_abs_structure_details 'Flack H D (1983), Acta Cryst. A39, 876-881'
_refine_ls_abs_structure_Flack 1.5(13)
_refine_ls_extinction_coef 0.040(5)
_refine_ls_extinction_expression Fc^*^=kFc[1+0.001xFc^2^\l^3^/sin(2\q)]^-1/4^
_refine_ls_extinction_method SHELXL
_refine_ls_goodness_of_fit_ref 1.114
_refine_ls_hydrogen_treatment constr
_refine_ls_matrix_type full
_refine_ls_number_parameters 229
_refine_ls_number_reflns 2577
_refine_ls_number_restraints 1
_refine_ls_restrained_S_all 1.113
_refine_ls_R_factor_all 0.0449
_refine_ls_R_factor_gt 0.0366
_refine_ls_shift/su_max 0.000
_refine_ls_shift/su_mean 0.000
_refine_ls_structure_factor_coef Fsqd
_refine_ls_weighting_details 'calc w=1/[\s^2^(Fo^2^)+(0.0609P)^2^+0.0000P] where P=(Fo^2^+2Fc^2^)/3'
_refine_ls_weighting_scheme calc
_refine_ls_wR_factor_gt 0.0890
_refine_ls_wR_factor_ref 0.1056
_reflns_number_gt 2275
_reflns_number_total 2577
_reflns_threshold_expression >2sigma(I)
_cod_data_source_file Struct-11.cif
_cod_data_source_block bi11
_cod_depositor_comments
;
The following automatic conversions were performed:

'_symmetry_cell_setting' value 'Monoclinic' changed to 'monoclinic'
according to the built-in table from CIF Core dictionary named
'cif_core.dic' version 2.4.1 from 2010-06-29.

Automatic conversion script
Id: cif_fix_values 1891 2012-01-12 08:04:46Z andrius 
;
_cod_original_sg_symbol_H-M 'P 21'
_cod_database_code 4508384

loop_
_symmetry_equiv_pos_as_xyz
'x, y, z'
'-x, y+1/2, -z'

loop_
_atom_site_label
_atom_site_type_symbol
_atom_site_fract_x
_atom_site_fract_y
_atom_site_fract_z
_atom_site_U_iso_or_equiv
_atom_site_adp_type
_atom_site_occupancy
_atom_site_symmetry_multiplicity
_atom_site_calc_flag
_atom_site_refinement_flags
O1 O 0.11363(18) 0.3466(3) -0.28318(14) 0.0351(5) Uani 1 1 d .
O6 O 0.4959(2) 0.4845(4) 0.01478(14) 0.0445(6) Uani 1 1 d .
O3 O 0.39654(19) 0.4276(4) 0.21546(15) 0.0465(6) Uani 1 1 d .
H3 H 0.4020 0.4432 0.1539 0.070 Uiso 1 1 calc R
O4 O 1.14524(18) 0.4338(3) 0.01635(14) 0.0434(5) Uani 1 1 d .
O5 O 0.88884(18) 0.4156(3) -0.04811(14) 0.0392(5) Uani 1 1 d .
N1 N 1.1073(2) 0.6347(3) 0.19173(16) 0.0278(5) Uani 1 1 d .
H22 H 1.2003 0.5786 0.2113 0.042 Uiso 1 1 calc R
H23 H 1.0825 0.6786 0.2496 0.042 Uiso 1 1 calc R
H24 H 1.1092 0.7339 0.1478 0.042 Uiso 1 1 calc R
O2 O 0.6359(2) 0.4038(4) -0.29160(15) 0.0526(6) Uani 1 1 d .
N2 N 0.3058(2) 0.4126(3) -0.13465(15) 0.0290(5) Uani 1 1 d .
H2 H 0.2398 0.4095 -0.0973 0.035 Uiso 1 1 calc R
N4 N 0.5646(2) 0.4450(4) -0.13930(16) 0.0351(6) Uani 1 1 d .
H25 H 0.6599 0.4638 -0.1049 0.042 Uiso 1 1 calc R
C1 C 0.2510(3) 0.3807(4) -0.24217(18) 0.0256(6) Uani 1 1 d .
C2 C 0.3648(3) 0.3937(4) -0.30750(18) 0.0283(6) Uani 1 1 d .
H20 H 0.3367 0.5049 -0.3552 0.034 Uiso 1 1 calc R
H21 H 0.3534 0.2778 -0.3519 0.034 Uiso 1 1 calc R
C3 C 0.5330(3) 0.4134(4) -0.2477(2) 0.0322(6) Uani 1 1 d .
C4 C 0.4580(3) 0.4493(4) -0.08097(19) 0.0302(6) Uani 1 1 d .
C5 C 0.5441(3) 0.4040(4) 0.2831(2) 0.0309(6) Uani 1 1 d .
C6 C 0.6710(3) 0.3780(4) 0.24499(19) 0.0281(6) Uani 1 1 d .
H6 H 0.6609 0.3729 0.1717 0.034 Uiso 1 1 calc R
C7 C 0.8167(3) 0.3590(4) 0.31939(18) 0.0239(6) Uani 1 1 d .
C8 C 0.9692(3) 0.3276(4) 0.3074(2) 0.0269(6) Uani 1 1 d .
C9 C 1.0077(3) 0.3004(4) 0.2027(2) 0.0296(6) Uani 1 1 d .
H18 H 0.9402 0.2009 0.1614 0.036 Uiso 1 1 calc R
H19 H 1.1136 0.2540 0.2166 0.036 Uiso 1 1 calc R
C10 C 0.9902(2) 0.4891(4) 0.13576(19) 0.0244(6) Uani 1 1 d .
H10 H 0.8862 0.5428 0.1275 0.029 Uiso 1 1 calc R
C11 C 1.0108(3) 0.4442(4) 0.02476(19) 0.0266(6) Uani 1 1 d .
C12 C 1.0649(3) 0.3208(4) 0.4087(2) 0.0341(7) Uani 1 1 d .
H12 H 1.1716 0.3025 0.4253 0.041 Uiso 1 1 calc R
N3 N 0.9833(2) 0.3446(4) 0.48253(16) 0.0369(6) Uani 1 1 d .
H13 H 1.0217 0.3449 0.5510 0.044 Uiso 1 1 calc R
C14 C 0.8290(3) 0.3681(4) 0.42950(18) 0.0282(6) Uani 1 1 d .
C15 C 0.5571(3) 0.4103(5) 0.3936(2) 0.0367(7) Uani 1 1 d .
H15 H 0.4684 0.4266 0.4170 0.044 Uiso 1 1 calc R
C16 C 0.6990(3) 0.3928(4) 0.46788(19) 0.0353(7) Uani 1 1 d .
H16 H 0.7079 0.3973 0.5410 0.042 Uiso 1 1 calc R

loop_
_atom_site_aniso_label
_atom_site_aniso_U_11
_atom_site_aniso_U_22
_atom_site_aniso_U_33
_atom_site_aniso_U_23
_atom_site_aniso_U_13
_atom_site_aniso_U_12
O1 0.0286(10) 0.0487(13) 0.0268(9) 0.0013(9) 0.0055(7) -0.0041(8)
O6 0.0324(9) 0.0800(18) 0.0202(10) -0.0061(10) 0.0054(8) 0.0024(10)
O3 0.0282(9) 0.0677(15) 0.0399(11) 0.0000(12) 0.0030(8) 0.0091(10)
O4 0.0300(9) 0.0750(16) 0.0308(10) -0.0088(11) 0.0177(8) -0.0016(10)
O5 0.0287(9) 0.0546(13) 0.0294(10) -0.0138(9) -0.0001(8) 0.0035(10)
N1 0.0280(11) 0.0322(12) 0.0239(11) 0.0001(10) 0.0083(9) -0.0013(9)
O2 0.0365(10) 0.0954(19) 0.0320(10) 0.0032(12) 0.0197(8) 0.0116(13)
N2 0.0245(10) 0.0435(14) 0.0208(10) -0.0016(10) 0.0092(8) 0.0015(10)
N4 0.0215(10) 0.0607(18) 0.0235(11) 0.0019(11) 0.0070(8) 0.0021(11)
C1 0.0301(13) 0.0269(15) 0.0199(11) 0.0016(11) 0.0067(10) 0.0038(11)
C2 0.0332(13) 0.0316(15) 0.0208(12) 0.0006(12) 0.0084(10) 0.0046(12)
C3 0.0330(12) 0.0415(16) 0.0238(13) 0.0024(13) 0.0109(10) 0.0077(13)
C4 0.0272(12) 0.0417(18) 0.0229(13) 0.0016(13) 0.0086(10) 0.0059(12)
C5 0.0264(12) 0.0332(15) 0.0319(14) 0.0010(12) 0.0058(11) 0.0020(12)
C6 0.0315(13) 0.0331(16) 0.0193(12) 0.0001(12) 0.0062(10) -0.0007(11)
C7 0.0273(12) 0.0246(14) 0.0216(12) 0.0026(11) 0.0095(10) -0.0028(10)
C8 0.0259(12) 0.0283(14) 0.0283(13) 0.0020(12) 0.0106(10) -0.0009(11)
C9 0.0322(14) 0.0303(15) 0.0296(13) 0.0008(12) 0.0141(11) -0.0002(11)
C10 0.0192(11) 0.0317(15) 0.0236(13) -0.0037(12) 0.0081(10) -0.0010(10)
C11 0.0288(12) 0.0285(16) 0.0242(13) 0.0007(11) 0.0102(10) 0.0023(11)
C12 0.0266(13) 0.0431(18) 0.0326(14) 0.0060(13) 0.0078(11) -0.0027(12)
N3 0.0333(12) 0.0559(18) 0.0180(11) 0.0018(11) 0.0011(9) -0.0037(11)
C14 0.0322(13) 0.0321(16) 0.0201(12) -0.0002(12) 0.0068(10) -0.0040(11)
C15 0.0328(13) 0.0481(19) 0.0352(15) -0.0021(15) 0.0197(11) -0.0009(14)
C16 0.0429(15) 0.0478(19) 0.0195(12) -0.0014(13) 0.0158(11) -0.0036(14)

loop_
_atom_type_symbol
_atom_type_description
_atom_type_scat_dispersion_real
_atom_type_scat_dispersion_imag
_atom_type_scat_source
C C 0.0033 0.0016 'International Tables Vol C Tables 4.2.6.8 and 6.1.1.4'
H H 0.0000 0.0000 'International Tables Vol C Tables 4.2.6.8 and 6.1.1.4'
N N 0.0061 0.0033 'International Tables Vol C Tables 4.2.6.8 and 6.1.1.4'
O O 0.0106 0.0060 'International Tables Vol C Tables 4.2.6.8 and 6.1.1.4'

loop_
_geom_angle_atom_site_label_1
_geom_angle_atom_site_label_2
_geom_angle_atom_site_label_3
_geom_angle
C5 O3 H3 109.5
C10 N1 H22 109.5
C10 N1 H23 109.5
H22 N1 H23 109.5
C10 N1 H24 109.5
H22 N1 H24 109.5
H23 N1 H24 109.5
C1 N2 C4 125.5(2)
C1 N2 H2 117.3
C4 N2 H2 117.3
C4 N4 C3 125.9(2)
C4 N4 H25 117.0
C3 N4 H25 117.0
O1 C1 N2 121.1(2)
O1 C1 C2 121.7(2)
N2 C1 C2 117.2(2)
C1 C2 C3 117.2(2)
C1 C2 H20 108.0
C3 C2 H20 108.0
C1 C2 H21 108.0
C3 C2 H21 108.0
H20 C2 H21 107.2
O2 C3 N4 121.1(2)
O2 C3 C2 122.6(2)
N4 C3 C2 116.2(2)
O6 C4 N4 121.5(2)
O6 C4 N2 121.1(2)
N4 C4 N2 117.4(2)
C6 C5 O3 122.1(2)
C6 C5 C15 121.6(2)
O3 C5 C15 116.3(2)
C5 C6 C7 118.3(2)
C5 C6 H6 120.9
C7 C6 H6 120.9
C14 C7 C6 119.8(2)
C14 C7 C8 107.6(2)
C6 C7 C8 132.6(2)
C12 C8 C7 105.8(2)
C12 C8 C9 129.0(2)
C7 C8 C9 125.2(2)
C8 C9 C10 113.1(2)
C8 C9 H18 109.0
C10 C9 H18 109.0
C8 C9 H19 109.0
C10 C9 H19 109.0
H18 C9 H19 107.8
N1 C10 C11 110.14(19)
N1 C10 C9 109.69(19)
C11 C10 C9 109.9(2)
N1 C10 H10 109.0
C11 C10 H10 109.0
C9 C10 H10 109.0
O4 C11 O5 126.5(2)
O4 C11 C10 117.47(19)
O5 C11 C10 115.95(19)
C8 C12 N3 110.8(2)
C8 C12 H12 124.6
N3 C12 H12 124.6
C12 N3 C14 108.7(2)
C12 N3 H13 125.6
C14 N3 H13 125.6
N3 C14 C16 131.2(2)
N3 C14 C7 107.1(2)
C16 C14 C7 121.6(2)
C16 C15 C5 121.0(2)
C16 C15 H15 119.5
C5 C15 H15 119.5
C15 C16 C14 117.7(2)
C15 C16 H16 121.2
C14 C16 H16 121.2

loop_
_geom_bond_atom_site_label_1
_geom_bond_atom_site_label_2
_geom_bond_distance
O1 C1 1.224(3)
O6 C4 1.218(3)
O3 C5 1.384(3)
O3 H3 0.8200
O4 C11 1.240(3)
O5 C11 1.252(3)
N1 C10 1.487(3)
N1 H22 0.8900
N1 H23 0.8900
N1 H24 0.8900
O2 C3 1.209(3)
N2 C1 1.364(3)
N2 C4 1.376(3)
N2 H2 0.8600
N4 C4 1.369(3)
N4 C3 1.373(3)
N4 H25 0.8600
C1 C2 1.493(3)
C2 C3 1.503(3)
C2 H20 0.9700
C2 H21 0.9700
C5 C6 1.369(3)
C5 C15 1.405(4)
C6 C7 1.404(3)
C6 H6 0.9300
C7 C14 1.402(3)
C7 C8 1.433(3)
C8 C12 1.361(3)
C8 C9 1.499(3)
C9 C10 1.540(4)
C9 H18 0.9700
C9 H19 0.9700
C10 C11 1.530(3)
C10 H10 0.9800
C12 N3 1.362(3)
C12 H12 0.9300
N3 C14 1.377(3)
N3 H13 0.8600
C14 C16 1.394(4)
C15 C16 1.377(3)
C15 H15 0.9300
C16 H16 0.9300
